data_4022355
loop_
_publ_author_name
'Naoya Morohashi'
'Hiroshi Katagiri'
'Nobuhiko Iki'
'Yusuke Yamane'
'Chizuko Kabuto'
'Tetsutaro Hattori'
'Sotaro Miyano'

_publ_section_title
;
 Synthesis of All Stereoisomers of Sulfinylcalix[4]arenes
;
_journal_name_full 'Journal of Organic Chemistry'
_journal_page_first 2324
_journal_page_last 2333
_journal_paper_doi 10.1021/jo026801x
_journal_volume 68
_journal_year 2003
_chemical_formula_sum 'C45 H60 O9 S4'
_chemical_formula_weight 873.20
_space_group_IT_number 11
_symmetry_cell_setting monoclinic
_symmetry_Int_Tables_number 11
_symmetry_space_group_name_Hall '-P 2yb'
_symmetry_space_group_name_H-M 'P 1 21/m 1'
_cell_angle_alpha 90
_cell_angle_beta 96.4206(9)
_cell_angle_gamma 90
_cell_formula_units_Z 2
_cell_length_a 11.2043(6)
_cell_length_b 15.275(2)
_cell_length_c 14.901(1)
_cell_measurement_reflns_used 8760
_cell_measurement_temperature 230.2
_cell_measurement_theta_max 26.0
_cell_measurement_theta_min 2.5
_cell_volume 2534.3(4)
_computing_cell_refinement S
_computing_data_collection S
_computing_data_reduction 'teXsan Ver. 1.11'
_computing_publication_material 'teXsan Ver. 1.11'
_computing_structure_refinement 'teXsan Ver. 1.10'
_computing_structure_solution SIR92
_diffrn_measured_fraction_theta_full 0.9794
_diffrn_measured_fraction_theta_max 0.9794
_diffrn_measurement_device_type 'Rigaku/MSC Mercury CCD'
_diffrn_measurement_method \w
_diffrn_radiation_type 'Mo K\a'
_diffrn_radiation_wavelength 0.7107
_diffrn_reflns_av_R_equivalents 0.036
_diffrn_reflns_limit_h_max 13
_diffrn_reflns_limit_h_min -13
_diffrn_reflns_limit_k_max 18
_diffrn_reflns_limit_k_min -18
_diffrn_reflns_limit_l_max 18
_diffrn_reflns_limit_l_min -18
_diffrn_reflns_number 21335
_diffrn_reflns_theta_full 26.00
_diffrn_reflns_theta_max 26.00
_exptl_absorpt_coefficient_mu 0.235
_exptl_absorpt_correction_T_max 0.965
_exptl_absorpt_correction_T_min 0.654
_exptl_absorpt_correction_type none
_exptl_crystal_colour colorless
_exptl_crystal_density_diffrn 1.144
_exptl_crystal_density_method 'not measured'
_exptl_crystal_description prism
_exptl_crystal_size_max 0.200
_exptl_crystal_size_mid 0.200
_exptl_crystal_size_min 0.150
_refine_diff_density_max 0.28
_refine_diff_density_min -0.19
_refine_ls_extinction_method none
_refine_ls_goodness_of_fit_ref 2.150
_refine_ls_hydrogen_treatment noref
_refine_ls_number_parameters 256
_refine_ls_number_reflns 2765
_refine_ls_R_factor_gt 0.0601
_refine_ls_shift/su_max 0.0431
_refine_ls_structure_factor_coef F
_refine_ls_weighting_scheme unit
_refine_ls_wR_factor_ref 0.0754
_reflns_number_gt 2765
_reflns_number_total 5090
_reflns_threshold_expression F^2^>3.0\s(F^2^)
_cod_data_source_file jo026801xsi20030127_123539_6.cif
_cod_data_source_block compound_16rctt
_cod_original_sg_symbol_H-M 'P 21/m'
_cod_original_formula_sum 'C45 H60 O9 S4 '
_cod_database_code 4022355

loop_
_symmetry_equiv_pos_as_xyz
x,y,z
-x,1/2+y,-z
-x,-y,-z
x,1/2-y,z

loop_
_atom_site_label
_atom_site_type_symbol
_atom_site_fract_x
_atom_site_fract_y
_atom_site_fract_z
_atom_site_U_iso_or_equiv
_atom_site_adp_type
_atom_site_occupancy
_atom_site_calc_flag
_atom_site_refinement_flags
S(1) S 0.3870(1) 0.0694(1) 0.52919(9) 0.0470(4) Uani 1.00 d .
S(2) S 0.3130(1) 0.0704(1) 0.89205(9) 0.0459(4) Uani 1.00 d .
O(1) O 0.4947(5) 0.2500 0.5533(4) 0.053(2) Uani 1.00 d S
O(2) O 0.2381(3) 0.0800(3) 0.6928(2) 0.051(1) Uani 1.00 d .
O(3) O 0.2946(4) -0.0004(3) 0.5094(3) 0.058(1) Uani 1.00 d .
O(4) O 0.3574(4) 0.0000(3) 0.9558(3) 0.063(1) Uani 1.00 d .
O(5) O 0.2677(5) 0.2500 0.8154(3) 0.049(2) Uani 1.00 d S
O(102) O 0.1208 0.2500 0.1885 0.1121 Uani 0.50 d SP
O(107) O -0.0506 0.1520 0.0939 0.1652 Uani 0.50 d P
C(1) C 0.3599(5) 0.0726(4) 0.7142(3) 0.039(1) Uani 1.00 d .
C(2) C 0.4372(5) 0.0699(4) 0.6481(3) 0.042(1) Uani 1.00 d .
C(3) C 0.5603(5) 0.0657(4) 0.6700(3) 0.044(1) Uani 1.00 d .
C(4) C 0.6117(5) 0.0637(4) 0.7600(3) 0.047(2) Uani 1.00 d .
C(5) C 0.5341(5) 0.0665(4) 0.8266(3) 0.046(1) Uani 1.00 d .
C(6) C 0.4109(5) 0.0715(4) 0.8038(3) 0.040(1) Uani 1.00 d .
C(7) C 0.3716(7) 0.2500 0.5305(5) 0.040(2) Uani 1.00 d S
C(8) C 0.3077(5) 0.1721(4) 0.5209(3) 0.040(1) Uani 1.00 d .
C(9) C 0.1843(5) 0.1715(4) 0.5003(3) 0.044(2) Uani 1.00 d .
C(10) C 0.1206(7) 0.2500 0.4893(5) 0.045(2) Uani 1.00 d S
C(11) C 0.3633(5) 0.1720(4) 0.9441(3) 0.041(2) Uani 1.00 d .
C(12) C 0.4335(6) 0.1716(4) 1.0270(4) 0.050(2) Uani 1.00 d .
C(13) C 0.4687(8) 0.2500 1.0695(5) 0.052(3) Uani 1.00 d S
C(14) C 0.3269(7) 0.2500 0.9016(5) 0.040(2) Uani 1.00 d S
C(15) C 0.5666(9) 0.2500 0.4809(8) 0.100(5) Uani 1.00 d S
C(16) C 0.1735(6) -0.0010(5) 0.6888(5) 0.073(2) Uani 1.00 d .
C(17) C -0.0182(8) 0.2500 0.4675(7) 0.069(3) Uani 1.00 d S
C(18) C 0.556(1) 0.2500 1.1588(6) 0.082(4) Uani 1.00 d S
C(19) C 0.7492(6) 0.0581(6) 0.7822(5) 0.078(2) Uani 1.00 d .
C(20) C 0.1383(9) 0.2500 0.8089(7) 0.074(3) Uani 1.00 d S
C(171) C -0.0732(7) 0.1702(8) 0.5041(10) 0.100(4) Uani 0.70 d P
C(172) C -0.046(1) 0.2500 0.368(1) 0.146(9) Uani 0.70 d SP
C(181) C 0.5648 0.1724 1.2118 0.0997 Uani 0.50 d P
C(182) C 0.5071 0.1673 1.2129 0.1425 Uani 0.50 d P
C(183) C 0.6836 0.2173 1.1289 0.0999 Uani 0.50 d P
C(191) C 0.8110(8) 0.110(1) 0.7179(7) 0.138(5) Uani 0.80 d P
C(192) C 0.784(1) -0.034(1) 0.769(2) 0.28(1) Uani 0.80 d P
C(193) C 0.7888(8) 0.088(2) 0.8736(6) 0.181(6) Uani 0.80 d P
C(201) C 0.1500 0.2500 0.0941 0.0943 Uani 0.50 d SP
C(202) C 0.0375 0.1593 0.0315 0.0944 Uani 0.50 d P
H(1) H 0.1461 0.1129 0.4857 0.0432 Uiso 1.00 calc .
H(2) H 0.5683 0.0642 0.8935 0.0399 Uiso 1.00 calc .
H(3) H 0.6138 0.0663 0.6208 0.0452 Uiso 1.00 calc .
H(4) H 0.4521 0.1086 1.0535 0.0534 Uiso 1.00 calc .
H(5) H 0.1093 0.1925 0.8322 0.0955 Uiso 1.00 calc .
H(6) H 0.1147 0.2500 0.7598 0.0934 Uiso 1.00 calc S
H(7) H 0.2158 -0.0488 0.6617 0.1257 Uiso 1.00 calc .
H(8) H 0.1791 -0.0306 0.7488 0.0889 Uiso 1.00 calc .
H(9) H 0.0958 -0.0049 0.6986 0.1683 Uiso 1.00 calc .
H(10) H 0.6478 0.2500 0.4965 0.1054 Uiso 1.00 calc S
H(11) H 0.5342 0.2056 0.4387 0.1297 Uiso 1.00 calc .
H(14) H 0.8110 0.0687 0.6444 0.1771 Uiso 1.00 calc .
H(15) H 0.8915 0.1052 0.7223 0.1174 Uiso 1.00 calc .
H(16) H 0.2008 0.2500 0.0913 0.0570 Uiso 0.50 calc SP
H(17) H 0.1447 0.2007 0.0590 0.0570 Uiso 0.50 calc P
H(18) H 0.1621 0.2500 0.2195 0.0570 Uiso 0.50 calc SP
H(19) H -0.0202 0.1826 -0.0238 0.1626 Uiso 0.50 calc P
H(20) H 0.0750 0.2158 0.0521 0.1626 Uiso 0.50 calc P
H(21) H 0.0685 0.1272 0.0224 0.0570 Uiso 0.50 calc P
H(23) H 0.7784 0.1726 0.7477 0.2203 Uiso 0.30 calc P
H(24) H -0.1120 0.1392 0.0914 0.0570 Uiso 1.00 calc .
H(25) H 0.7351 -0.0704 0.8295 0.2660 Uiso 1.00 calc .
H(26) H 0.7543 -0.0683 0.7280 0.2660 Uiso 1.00 calc .
H(27) H 0.8616 -0.0514 0.8011 0.2660 Uiso 1.00 calc .
H(28) H 0.7476 0.0509 0.9168 0.1866 Uiso 1.00 calc .
H(29) H 0.8744 0.0696 0.8888 0.1866 Uiso 1.00 calc .
H(30) H 0.7789 0.1436 0.8838 0.1866 Uiso 1.00 calc .
H(31) H -0.0202 0.1180 0.5037 0.1125 Uiso 1.00 calc .
H(32) H -0.0777 0.1768 0.5720 0.1125 Uiso 1.00 calc .
H(33) H -0.1609 0.1488 0.4782 0.1486 Uiso 1.00 calc .
H(34) H -0.0112 0.3008 0.3397 0.1553 Uiso 1.00 calc .
H(35) H -0.1379 0.2500 0.3524 0.1286 Uiso 1.00 calc S

loop_
_atom_site_aniso_label
_atom_site_aniso_U_11
_atom_site_aniso_U_22
_atom_site_aniso_U_33
_atom_site_aniso_U_12
_atom_site_aniso_U_13
_atom_site_aniso_U_23
S(1) 0.0511(8) 0.0534(9) 0.0364(7) 0.0093(8) 0.0044(6) -0.0088(7)
S(2) 0.0619(9) 0.0374(7) 0.0396(7) -0.0068(8) 0.0113(6) -0.0013(7)
O(1) 0.031(3) 0.073(4) 0.054(3) 0.0000 0.000(2) 0.0000
O(2) 0.047(2) 0.062(3) 0.046(2) 0.004(2) 0.004(2) -0.004(2)
O(3) 0.068(3) 0.053(3) 0.053(2) 0.001(2) 0.002(2) -0.016(2)
O(4) 0.105(4) 0.040(2) 0.046(2) -0.007(2) 0.011(2) 0.008(2)
O(5) 0.053(3) 0.052(3) 0.040(3) 0.0000 0.000(3) 0.0000
O(102) 0.2194 0.0718 0.0422 0.0000 0.0019 0.0000
O(107) 0.0869 0.1460 0.2394 0.0102 -0.0847 -0.0462
C(1) 0.043(3) 0.034(3) 0.040(2) 0.002(3) 0.004(2) -0.004(3)
C(2) 0.053(3) 0.040(3) 0.033(2) 0.005(3) 0.001(2) -0.005(3)
C(3) 0.046(3) 0.044(3) 0.044(3) 0.006(3) 0.007(2) -0.002(3)
C(4) 0.048(3) 0.049(3) 0.045(3) -0.004(3) 0.002(2) 0.000(3)
C(5) 0.055(3) 0.042(3) 0.038(3) -0.001(3) -0.002(2) 0.002(3)
C(6) 0.052(3) 0.030(3) 0.039(3) -0.003(3) 0.007(2) -0.002(3)
C(7) 0.034(4) 0.056(5) 0.030(4) 0.0000 0.006(3) 0.0000
C(8) 0.039(3) 0.051(3) 0.031(3) 0.006(3) 0.005(2) -0.002(2)
C(9) 0.040(3) 0.050(3) 0.040(3) -0.002(3) 0.002(2) -0.005(3)
C(10) 0.032(4) 0.061(5) 0.043(4) 0.0000 0.002(3) 0.0000
C(11) 0.055(3) 0.034(3) 0.035(3) -0.004(3) 0.011(2) -0.003(2)
C(12) 0.078(4) 0.033(3) 0.039(3) -0.001(3) 0.008(3) 0.002(2)
C(13) 0.078(6) 0.041(5) 0.035(4) 0.0000 0.001(4) 0.0000
C(14) 0.045(5) 0.042(5) 0.035(4) 0.0000 0.007(3) 0.0000
C(15) 0.049(6) 0.17(1) 0.083(8) 0.0000 0.028(6) 0.0000
C(16) 0.066(5) 0.075(5) 0.078(5) -0.020(4) 0.013(4) -0.013(4)
C(17) 0.042(5) 0.072(7) 0.090(8) 0.0000 -0.003(5) 0.0000
C(18) 0.13(1) 0.054(6) 0.051(6) 0.0000 -0.022(6) 0.0000
C(19) 0.045(4) 0.119(7) 0.067(4) 0.001(4) -0.005(3) 0.008(5)
C(20) 0.055(6) 0.082(7) 0.082(7) 0.0000 -0.003(5) 0.0000
C(171) 0.016(4) 0.084(8) 0.20(1) -0.003(5) 0.014(6) 0.052(9)
C(172) 0.027(7) 0.35(3) 0.060(10) 0.0000 -0.029(7) 0.0000
C(181) 0.1704 0.0208 0.0872 -0.0200 -0.0768 -0.0026
C(182) 0.2290 0.1155 0.0589 -0.0841 -0.0900 0.0579
C(183) 0.0926 0.0887 0.1068 0.0185 -0.0395 -0.0168
C(191) 0.036(5) 0.30(2) 0.074(6) -0.055(8) 0.003(4) 0.043(9)
C(192) 0.055(8) 0.12(1) 0.63(4) 0.052(8) -0.09(2) 0.01(2)
C(193) 0.037(5) 0.46(3) 0.048(5) -0.05(1) -0.007(4) -0.03(1)
C(201) 0.0897 0.0640 0.1459 0.0000 0.0877 0.0000
C(202) 0.1355 0.0983 0.0486 -0.0705 0.0067 -0.0214

loop_
_atom_type_symbol
_atom_type_description
_atom_type_scat_dispersion_real
_atom_type_scat_dispersion_imag
_atom_type_scat_source
C C 0.003 0.002
;International Tables for Crystallography 
(1992, Vol. C, Tables 4.2.6.8 and 6.1.1.1) 
;
H H 0.000 0.000
;International Tables for Crystallography 
(1992, Vol. C, Table 6.1.1.2) 
;
O O 0.011 0.006
;International Tables for Crystallography 
(1992, Vol. C, Tables 4.2.6.8 and 6.1.1.1) 
;
S S 0.125 0.123
;International Tables for Crystallography 
(1992, Vol. C, Tables 4.2.6.8 and 6.1.1.1) 
;

loop_
_geom_angle_atom_site_label_1
_geom_angle_atom_site_label_2
_geom_angle_atom_site_label_3
_geom_angle
_geom_angle_site_symmetry_1
_geom_angle_site_symmetry_3
_geom_angle_publ_flag
O(3) S(1) C(2) 109.3(3) . . yes
O(3) S(1) C(8) 106.5(2) . . yes
C(2) S(1) C(8) 99.3(2) . . yes
O(4) S(2) C(6) 106.6(3) . . yes
O(4) S(2) C(11) 106.4(2) . . yes
C(6) S(2) C(11) 96.9(2) . . yes
C(7) O(1) C(15) 116.7(7) . . yes
C(1) O(2) C(16) 115.1(5) . . yes
C(14) O(5) C(20) 115.9(6) . . yes
O(2) C(1) C(2) 121.6(4) . . yes
O(2) C(1) C(6) 121.0(5) . . yes
C(2) C(1) C(6) 117.3(5) . . yes
S(1) C(2) C(1) 123.3(4) . . yes
S(1) C(2) C(3) 115.2(4) . . yes
C(1) C(2) C(3) 121.4(4) . . yes
C(2) C(3) C(4) 121.3(5) . . yes
C(3) C(4) C(5) 117.3(5) . . yes
C(3) C(4) C(19) 120.1(5) . . yes
C(5) C(4) C(19) 122.6(5) . . yes
C(4) C(5) C(6) 120.8(5) . . yes
S(2) C(6) C(1) 118.7(4) . . yes
S(2) C(6) C(5) 119.4(4) . . yes
C(1) C(6) C(5) 121.8(5) . . yes
O(1) C(7) C(8) 120.9(3) . . yes
O(1) C(7) C(8) 120.9(3) . 4_555 yes
C(8) C(7) C(8) 118.0(7) . 4_555 yes
S(1) C(8) C(7) 119.7(4) . . yes
S(1) C(8) C(9) 118.9(5) . . yes
C(7) C(8) C(9) 121.4(6) . . yes
C(8) C(9) C(10) 120.4(6) . . yes
C(9) C(10) C(9) 118.5(7) . 4_555 yes
C(9) C(10) C(17) 120.7(3) . . yes
C(9) C(10) C(17) 120.7(3) 4_555 . yes
S(2) C(11) C(12) 119.9(4) . . yes
S(2) C(11) C(14) 118.9(4) . . yes
C(12) C(11) C(14) 121.1(5) . . yes
C(11) C(12) C(13) 120.3(5) . . yes
C(12) C(13) C(12) 118.9(7) . 4_555 yes
C(12) C(13) C(18) 120.4(4) . . yes
C(12) C(13) C(18) 120.4(4) 4_555 . yes
O(5) C(14) C(11) 120.7(3) . . yes
O(5) C(14) C(11) 120.7(3) . 4_555 yes
C(11) C(14) C(11) 118.2(7) . 4_555 yes
C(10) C(17) C(171) 111.6(6) . . yes
C(10) C(17) C(171) 111.6(6) . 4_555 yes
C(10) C(17) C(172) 107.8(9) . . yes
C(171) C(17) C(171) 109(1) . 4_555 yes
C(171) C(17) C(172) 108.4(8) . . yes
C(171) C(17) C(172) 108.4(8) 4_555 . yes
C(13) C(18) C(181) 118.1(5) . . yes
C(13) C(18) C(181) 118.1(5) . 4_555 yes
C(13) C(18) C(182) 102.0(6) . . yes
C(13) C(18) C(182) 102.0(6) . 4_555 yes
C(13) C(18) C(183) 104.7(7) . . yes
C(13) C(18) C(183) 104.7(7) . 4_555 yes
C(181) C(18) C(181) 112.9(6) . 4_555 yes
C(181) C(18) C(182) 112.1(7) . 4_555 yes
C(181) C(18) C(183) 113.7(7) . 4_555 yes
C(181) C(18) C(182) 112.1(7) 4_555 . yes
C(181) C(18) C(183) 113.7(7) 4_555 . yes
C(182) C(18) C(182) 101.8(7) . 4_555 yes
C(182) C(18) C(183) 104.7(3) . . yes
C(182) C(18) C(183) 104.7(3) 4_555 4_555 yes
C(4) C(19) C(191) 111.2(6) . . yes
C(4) C(19) C(192) 107.2(8) . . yes
C(4) C(19) C(193) 112.1(7) . . yes
C(191) C(19) C(192) 105(1) . . yes
C(191) C(19) C(193) 109.0(10) . . yes
C(192) C(19) C(193) 111(1) . . yes

loop_
_geom_bond_atom_site_label_1
_geom_bond_atom_site_label_2
_geom_bond_distance
_geom_bond_site_symmetry_2
_geom_bond_publ_flag
S(1) O(3) 1.493(4) . yes
S(1) C(2) 1.799(5) . yes
S(1) C(8) 1.801(6) . yes
S(2) O(4) 1.484(4) . yes
S(2) C(6) 1.805(5) . yes
S(2) C(11) 1.797(5) . yes
O(1) C(7) 1.383(9) . yes
O(1) C(15) 1.42(1) . yes
O(2) C(1) 1.371(6) . yes
O(2) C(16) 1.431(8) . yes
O(5) C(14) 1.379(9) . yes
O(5) C(20) 1.44(1) . yes
O(102) C(201) 1.479 . yes
O(107) C(202) 1.435 . yes
C(1) C(2) 1.383(7) . yes
C(1) C(6) 1.392(7) . yes
C(2) C(3) 1.383(7) . yes
C(3) C(4) 1.400(7) . yes
C(4) C(5) 1.391(7) . yes
C(4) C(19) 1.542(8) . yes
C(5) C(6) 1.386(7) . yes
C(7) C(8) 1.388(7) . yes
C(7) C(8) 1.388(7) 4_555 yes
C(8) C(9) 1.383(7) . yes
C(9) C(10) 1.395(7) . yes
C(10) C(17) 1.55(1) . yes
C(11) C(12) 1.390(7) . yes
C(11) C(14) 1.388(6) . yes
C(12) C(13) 1.391(7) . yes
C(13) C(18) 1.56(1) . yes
C(17) C(171) 1.50(1) . yes
C(17) C(171) 1.50(1) 4_555 yes
C(17) C(172) 1.48(2) . yes
C(18) C(181) 1.422(5) . yes
C(18) C(181) 1.422(5) 4_555 yes
C(18) C(182) 1.627(8) . yes
C(18) C(182) 1.627(8) 4_555 yes
C(18) C(183) 1.62(1) . yes
C(18) C(183) 1.62(1) 4_555 yes
C(19) C(191) 1.47(1) . yes
C(19) C(192) 1.47(2) . yes
C(19) C(193) 1.46(1) . yes
